data_2007101
loop_
_publ_author_name
'M. Teresa V\'azquez,'
'M. Dolors Pujol'
'Xavier Solans'

_publ_contact_author
;
   Dr. Xavier Solans
   Dpto. de Cristal.lografia, Mineralogia i Dip\`osits Minerals
   Universitat de Barcelona
   Marti i Franqu\`es s/n
   E-08028 Barcelona
   Spain
;
_publ_section_title
;
 (3<i>S</i>)-4,4-Dimethyl-2-oxotetrahydrofuran-3-yl
 (2<i>S</i>)-2-(1,4-Benzodioxin-6-yl)propionate
;
_journal_issue 3
_journal_name_full 'Acta Crystallographica Section C'
_journal_page_first 428
_journal_page_last 430
_journal_paper_doi 10.1107/S0108270197015618
_journal_volume 54
_journal_year 1998
_chemical_formula_analytical C17H18O6
_chemical_formula_moiety C17H18O6
_chemical_formula_structural C17H18O6
_chemical_formula_sum 'C17 H18 O6'
_chemical_formula_weight 318.32
_chemical_name_systematic
;(3R)-4,5-dihydro-4,4-dimethyl-3(1H)-2-oxofuran-3-yl(2S)-2-(2,3-dihydro
 -1,4-benzodioxin-6-yl)propionate
;
_space_group_IT_number 19
_symmetry_cell_setting orthorhombic
_symmetry_space_group_name_Hall 'P 2ac 2ab'
_symmetry_space_group_name_H-M 'P 21 21 21'
_audit_creation_method SHELXL
_cell_angle_alpha 90.00
_cell_angle_beta 90.00
_cell_angle_gamma 90.00
_cell_formula_units_Z 4
_cell_length_a 26.094(4)
_cell_length_b 9.717(2)
_cell_length_c 6.325(2)
_cell_measurement_reflns_used 25
_cell_measurement_temperature 293(2)
_cell_measurement_theta_max 21
_cell_measurement_theta_min 12
_cell_volume 1603.7(7)
_computing_cell_refinement CAD-4/PC
_computing_data_collection 'CAD-4/PC (Kretschmar, 1996)'
_computing_data_reduction 'CFEO (Solans, 1978)'
_computing_molecular_graphics 'ORTEP (Brueggemann & Schmid, 1990)'
_computing_publication_material 'PLATON (Spek, 1990)'
_computing_structure_refinement 'SHELXL93 (Sheldrick, 1993)'
_computing_structure_solution 'SHELXS86 (Sheldrick, 1990)'
_diffrn_ambient_temperature 293(2)
_diffrn_measurement_device 'Enraf-Nonius CAD4'
_diffrn_measurement_method \w-2\q
_diffrn_radiation_monochromator graphite
_diffrn_radiation_source 'fine-focus sealed tube'
_diffrn_radiation_type MoK\a
_diffrn_radiation_wavelength 0.71069
_diffrn_reflns_av_R_equivalents 0.0000
_diffrn_reflns_av_sigmaI/netI 0.0713
_diffrn_reflns_limit_h_max 36
_diffrn_reflns_limit_h_min 0
_diffrn_reflns_limit_k_max 13
_diffrn_reflns_limit_k_min 0
_diffrn_reflns_limit_l_max 8
_diffrn_reflns_limit_l_min 0
_diffrn_reflns_number 2683
_diffrn_reflns_theta_max 29.98
_diffrn_reflns_theta_min 2.24
_diffrn_standards_decay_% 1
_diffrn_standards_interval_time 120
_diffrn_standards_number 3
_exptl_absorpt_coefficient_mu 0.101
_exptl_absorpt_correction_type none
_exptl_crystal_colour colourless
_exptl_crystal_density_diffrn 1.318
_exptl_crystal_density_meas ?
_exptl_crystal_density_method none
_exptl_crystal_description prism
_exptl_crystal_F_000 672
_exptl_crystal_size_max 0.4
_exptl_crystal_size_mid 0.2
_exptl_crystal_size_min 0.2
_refine_diff_density_max 0.172
_refine_diff_density_min -0.168
_refine_ls_extinction_coef 0.020(4)
_refine_ls_extinction_method SHELXL93_(Sheldrick,_1993)
_refine_ls_goodness_of_fit_all 0.949
_refine_ls_goodness_of_fit_obs 1.104
_refine_ls_hydrogen_treatment H_atoms:_see_below
_refine_ls_matrix_type full
_refine_ls_number_parameters 220
_refine_ls_number_reflns 2664
_refine_ls_number_restraints 2
_refine_ls_restrained_S_all 1.911
_refine_ls_restrained_S_obs 1.100
_refine_ls_R_factor_all 0.0872
_refine_ls_R_factor_obs .0491
_refine_ls_shift/esd_max 0.005
_refine_ls_shift/esd_mean 0.000
_refine_ls_structure_factor_coef Fsqd
_refine_ls_weighting_details 'w = 1/[\s^2^(Fo^2^)+(0.0688P)^2^] where P=(Fo^2^+2Fc^2^)/3'
_refine_ls_weighting_scheme calc
_refine_ls_wR_factor_all 0.1593
_refine_ls_wR_factor_obs .1086
_reflns_number_observed 1022
_reflns_number_total 2683
_reflns_observed_criterion I>2\s(I)
_cod_data_source_file ln1022.cif
_cod_data_source_block far43
_cod_depositor_comments
;
The following automatic conversions were performed:

'_exptl_crystal_density_meas' value 'not measured' was changed to '?'
- the value is perceived as not measured.

Automatic conversion script
Id: cif_fix_values 3008 2015-01-20 13:52:24Z robertas 

The following automatic conversions were performed:

'_refine_ls_weighting_scheme' value 'calc w =
1/[\s^2^(Fo^2^)+(0.0688P)^2^] where P=(Fo^2^+2Fc^2^)/3' was changed
to 'calc'. New tag '_refine_ls_weighting_details' was created. The
value of the new tag was set to 'w = 1/[\s^2^(Fo^2^)+(0.0688P)^2^]
where P=(Fo^2^+2Fc^2^)/3'.

Automatic conversion script
Id: cif_fix_values 3143 2015-03-26 13:38:13Z robertas 
;
_cod_original_formula_sum C17H18O6
_cod_database_code 2007101

loop_
_symmetry_equiv_pos_as_xyz
'x, y, z'
'-x+1/2, -y, z+1/2'
'x+1/2, -y+1/2, -z'
'-x, y+1/2, -z+1/2'

loop_
_atom_site_aniso_label
_atom_site_aniso_U_11
_atom_site_aniso_U_22
_atom_site_aniso_U_33
_atom_site_aniso_U_12
_atom_site_aniso_U_13
_atom_site_aniso_U_23
O1 .070(2) .061(2) .078(2) -.014(2) -.016(2) .005(2)
O2 .060(2) .086(2) .087(2) .006(2) -.012(2) .017(2)
O3 .068(2) .057(2) .062(2) -.0007(13) -.019(2) .0056(15)
O4 .102(2) .086(2) .110(3) -.026(2) -.056(3) .015(2)
O5 .074(2) .141(3) .088(2) -.021(2) -.018(2) -.020(3)
O6 .061(2) .134(3) .140(4) -.030(2) .008(2) .026(3)
C1 .061(3) .054(2) .063(3) -.001(2) -.015(2) .017(2)
C2 .057(2) .044(2) .053(2) -.010(2) -.008(2) .004(2)
C3 .054(2) .068(2) .057(3) .006(2) -.015(2) .000(2)
C4 .062(2) .059(2) .079(3) .001(2) -.016(2) -.003(2)
C5 .064(3) .094(3) .113(4) .016(3) -.032(3) -.005(4)
C6 .080(3) .114(4) .061(3) -.004(3) .011(2) .014(3)
C7 .055(2) .075(3) .085(4) -.021(2) -.023(3) .005(3)
C8 .058(3) .051(2) .112(4) -.007(2) -.014(3) .004(3)
C9 .092(4) .077(3) .107(8) -.026(3) -.050(6) .041(5)
C10 .048(2) .047(2) .084(3) .002(2) -.009(2) -.002(2)
C11 .053(2) .067(3) .072(3) -.001(2) -.007(2) .004(2)
C12 .054(2) .062(3) .076(3) -.003(2) -.023(2) .003(3)
C13 .056(2) .075(3) .084(3) -.011(2) -.004(3) .018(3)
C14 .098(4) .155(5) .081(4) -.014(4) .028(4) -.003(4)
C15 .105(4) .111(4) .067(3) -.013(4) -.007(4) -.013(4)
C16 .062(8) .095(18) .085(11) -.043(12) -.023(7) -.007(12)
C16' .07(4) .08(5) .08(4) -.04(4) -.05(3) .01(4)
C17 .077(6) .081(9) .075(7) -.030(6) -.027(6) -.031(7)

loop_
_atom_site_label
_atom_site_fract_x
_atom_site_fract_y
_atom_site_fract_z
_atom_site_U_iso_or_equiv
_atom_site_thermal_displace_type
_atom_site_calc_flag
_atom_site_refinement_flags
_atom_site_occupancy
_atom_site_disorder_group
_atom_site_type_symbol
O1 .23224(10) 1.0076(3) .2087(5) .0697(9) Uani d . 1 . O
O2 .28256(11) .8282(3) .1598(5) .0778(10) Uani d . 1 . O
O3 .19361(11) .6717(3) .1077(4) .0621(8) Uani d . 1 . O
O4 .14790(13) .6335(3) -.1783(6) .0992(12) Uani d . 1 . O
O5 .04512(13) .1580(4) -.3187(6) .1013(12) Uani d . 1 . O
O6 -.01503(13) .1786(4) .0522(8) .1118(14) Uani d . 1 . O
C1 .2413(2) .8809(4) .1545(7) .0594(11) Uani d . 1 . C
C2 .19144(15) .8147(4) .0767(6) .0514(10) Uani d . 1 . C
H2 .18740(15) .8337(4) -.0746(6) .117(4) Uiso calc R 1 . H
C3 .15220(15) .8957(4) .1976(7) .0595(11) Uani d . 1 . C
C4 .1764(2) 1.0360(4) .1919(8) .0664(12) Uani d . 1 . C
H4 .1685(2) 1.0830(4) .0606(8) .117(4) Uiso calc R 1 . H
H4A .1647(2) 1.0919(4) .3094(8) .117(4) Uiso calc R 1 . H
C5 .0991(2) .8992(5) .0953(10) .090(2) Uani d . 1 . C
H5 .0763(2) .9527(5) .1817(10) .117(4) Uiso calc R 1 . H
H5A .0861(2) .8072(5) .0827(10) .117(4) Uiso calc R 1 . H
H5B .1015(2) .9402(5) -.0424(10) .117(4) Uiso calc R 1 . H
C6 .1482(2) .8471(6) .4242(7) .085(2) Uani d . 1 . C
H6 .1229(2) .9007(6) .4972(7) .117(4) Uiso calc R 1 . H
H6A .1808(2) .8579(6) .4928(7) .117(4) Uiso calc R 1 . H
H6B .1385(2) .7519(6) .4265(7) .117(4) Uiso calc R 1 . H
C7 .1711(2) .5881(5) -.0364(9) .0718(13) Uani d . 1 . C
C8 .1786(2) .4386(4) .0008(10) .0740(15) Uani d . 1 . C
H8 .1951(2) .4030(4) -.1272(10) .117(4) Uiso calc R 1 . H
C9 .2136(2) .4034(5) .1782(13) .092(3) Uani d . 1 . C
H9 .2161(2) .3051(5) .1906(13) .117(4) Uiso calc R 1 . H
H9A .2003(2) .4409(5) .3074(13) .117(4) Uiso calc R 1 . H
H9B .2469(2) .4413(5) .1511(13) .117(4) Uiso calc R 1 . H
C10 .1266(2) .3682(4) .0123(8) .0597(11) Uani d . 1 . C
C11 .10818(15) .2961(4) -.1528(7) .0640(12) Uani d . 1 . C
H11 .12787(15) .2894(4) -.2749(7) .117(4) Uiso calc R 1 . H
C12 .0611(2) .2321(4) -.1465(8) .0640(12) Uani d . 1 . C
C13 .0308(2) .2395(5) .0306(9) .0717(13) Uani d . 1 . C
C14 .0500(2) .3108(7) .2021(10) .111(2) Uani d . 1 . C
H14 .0315(2) .3134(7) .3275(10) .117(4) Uiso calc R 1 . H
C15 .0970(2) .3793(6) .1890(9) .094(2) Uani d . 1 . C
H15 .1083(2) .4328(6) .3018(9) .117(4) Uiso calc R 1 . H
C16 -.0322(8) .120(3) -.136(3) .081(9) Uani d P .83(6) 1 C
H16 -.0660(8) .089(3) -.142(3) .117(4) Uiso calc PR .83(6) 1 H
C16' -.017(3) .075(9) -.112(5) .08(3) Uani d P .17(6) 2 C
H16' -.026(3) -.015(9) -.079(5) .117(4) Uiso calc PR .17(6) 2 H
C17 -.0050(3) .1047(10) -.3000(15) .078(3) Uani d . 1 . C
H17 -.0186(3) .0561(10) -.4135(15) .117(4) Uiso calc R 1 1 H

loop_
_atom_type_symbol
_atom_type_description
_atom_type_scat_dispersion_real
_atom_type_scat_dispersion_imag
_atom_type_scat_source
C C 0.0033 0.0016 'International Tables Vol C Tables 4.2.6.8 and 6.1.1.4'
H H 0.0000 0.0000 'International Tables Vol C Tables 4.2.6.8 and 6.1.1.4'
O O 0.0106 0.0060 'International Tables Vol C Tables 4.2.6.8 and 6.1.1.4'

loop_
_geom_angle_atom_site_label_1
_geom_angle_atom_site_label_2
_geom_angle_atom_site_label_3
_geom_angle
_geom_angle_publ_flag
C1 O1 C4 109.6(3) yes
C7 O3 C2 118.8(3) yes
C12 O5 C17 114.0(5) no
C13 O6 C16 112.4(6) no
C13 O6 C16' 105.(2) no
O2 C1 O1 124.3(4) yes
O2 C1 C2 126.6(4) yes
O1 C1 C2 109.1(3) yes
O3 C2 C3 118.4(3) yes
O3 C2 C1 109.6(3) yes
C3 C2 C1 101.3(3) yes
O3 C2 H2 109.0(2) no
C3 C2 H2 109.0(2) no
C1 C2 H2 109.0(2) no
C2 C3 C4 100.2(3) yes
C2 C3 C6 111.5(4) no
C4 C3 C6 109.5(4) no
C2 C3 C5 114.5(4) no
C4 C3 C5 110.5(3) no
C6 C3 C5 110.2(4) no
O1 C4 C3 104.0(3) yes
O1 C4 H4 111.0(2) no
C3 C4 H4 111.0(2) no
O1 C4 H4A 111.0(2) no
C3 C4 H4A 111.0(3) no
H4 C4 H4A 109.0 no
C3 C5 H5 109.5(3) no
C3 C5 H5A 109.5(2) no
H5 C5 H5A 109.5 no
C3 C5 H5B 109.5(3) no
H5 C5 H5B 109.5 no
H5A C5 H5B 109.5 no
C3 C6 H6 109.5(3) no
C3 C6 H6A 109.5(3) no
H6 C6 H6A 109.5 no
C3 C6 H6B 109.5(3) no
H6 C6 H6B 109.5 no
H6A C6 H6B 109.5 no
O4 C7 O3 121.0(4) yes
O4 C7 C8 124.0(5) yes
O3 C7 C8 115.0(4) yes
C7 C8 C9 115.2(4) no
C7 C8 C10 109.3(4) no
C9 C8 C10 114.1(4) no
C7 C8 H8 105.8(3) no
C9 C8 H8 105.8(4) no
C10 C8 H8 105.8(3) no
C8 C9 H9 109.5(3) no
C8 C9 H9A 109.5(4) no
H9 C9 H9A 109.5 no
C8 C9 H9B 109.5(3) no
H9 C9 H9B 109.5 no
H9A C9 H9B 109.5 no
C11 C10 C15 118.5(4) no
C11 C10 C8 121.0(4) no
C15 C10 C8 120.5(4) no
C10 C11 C12 122.0(4) no
C10 C11 H11 119.0(3) no
C12 C11 H11 119.0(3) no
O5 C12 C13 120.2(4) no
O5 C12 C11 119.0(4) no
C13 C12 C11 120.8(4) no
O6 C13 C12 124.9(5) no
O6 C13 C14 117.7(5) no
C12 C13 C14 117.4(4) no
C13 C14 C15 120.7(5) no
C13 C14 H14 119.7(3) no
C15 C14 H14 119.7(3) no
C10 C15 C14 120.5(5) no
C10 C15 H15 119.8(3) no
C14 C15 H15 119.8(3) no
C17 C16 O6 124.5(12) no
C17 C16 H16 117.8(7) no
O6 C16 H16 117.8(6) no
C17 C16' O6 121.(5) no
C17 C16' H16' 120.(3) no
O6 C16' H16' 119.8(17) no
C16' C17 O5 113.(3) no
C16 C17 O5 123.2(8) no
C16 C17 H17 118.4(7) no
O5 C17 H17 118.4(4) no

loop_
_geom_bond_atom_site_label_1
_geom_bond_atom_site_label_2
_geom_bond_site_symmetry_2
_geom_bond_distance
_geom_bond_publ_flag
O1 C1 . 1.300(5) yes
O1 C4 . 1.486(5) yes
O2 C1 . 1.192(4) yes
O3 C7 . 1.355(5) yes
O3 C2 . 1.405(4) yes
O4 C7 . 1.169(5) yes
O5 C12 . 1.371(5) no
O5 C17 . 1.411(8) no
O6 C13 . 1.342(5) no
O6 C16 . 1.396(14) no
O6 C16' . 1.45(6) no
C1 C2 . 1.532(5) yes
C2 C3 . 1.500(6) yes
C2 H2 . .98 no
C3 C4 . 1.503(5) yes
C3 C6 . 1.512(6) no
C3 C5 . 1.531(6) no
C4 H4 . .97 no
C4 H4A . .97 no
C5 H5 . .96 no
C5 H5A . .96 no
C5 H5B . .96 no
C6 H6 . .96 no
C6 H6A . .96 no
C6 H6B . .96 no
C7 C8 . 1.485(6) yes
C8 C9 . 1.486(7) no
C8 C10 . 1.522(6) no
C8 H8 . .98 no
C9 H9 . .96 no
C9 H9A . .96 no
C9 H9B . .96 no
C10 C11 . 1.345(6) no
C10 C15 . 1.361(7) no
C11 C12 . 1.379(6) no
C11 H11 . .93 no
C12 C13 . 1.372(6) no
C13 C14 . 1.381(8) no
C14 C15 . 1.398(7) no
C14 H14 . .93 no
C15 H15 . .93 no
C16 C17 . 1.265(13) no
C16 H16 . .93 no
C16' C17 . 1.26(3) no
C16' H16' . .93 no
C17 H17 . .93 no
